data_1514378
loop_
_publ_author_name
'DeMott, Jessica C.'
'Bhuvanesh, Nattamai'
'Ozerov, Oleg V.'

_publ_section_title
;
 Frustrated Lewis pair-like splitting of aromatic C--H bonds and
 abstraction of halogen atoms by a cationic [(FPNP)Pt]+ species
;
_journal_issue 2
_journal_name_full 'Chemical Science'
_journal_page_first 642
_journal_paper_doi 10.1039/c2sc21385k
_journal_volume 4
_journal_year 2013
_chemical_formula_sum 'C55 H42 B F22 N P2 Pt'
_chemical_formula_weight 1402.74
_chemical_name_systematic
;
?
;
_space_group_IT_number 14
_symmetry_cell_setting monoclinic
_symmetry_space_group_name_Hall '-P 2yn'
_symmetry_space_group_name_H-M 'P 1 21/n 1'
_atom_sites_solution_hydrogens geom
_atom_sites_solution_primary direct
_atom_sites_solution_secondary difmap
_audit_creation_method SHELXL-97
_cell_angle_alpha 90.00
_cell_angle_beta 98.7610(10)
_cell_angle_gamma 90.00
_cell_formula_units_Z 4
_cell_length_a 15.6555(15)
_cell_length_b 18.8680(18)
_cell_length_c 18.2423(18)
_cell_measurement_reflns_used 9839
_cell_measurement_temperature 110(2)
_cell_measurement_theta_max 27.44
_cell_measurement_theta_min 2.26
_cell_volume 5325.7(9)
_computing_cell_refinement
;
APEX-II(BRUKER-NONIUS, 2003)
;
_computing_data_collection 'APEX-II (BRUKER-NONIUS, 2003)'
_computing_data_reduction APEX-II
_computing_molecular_graphics Olex2
_computing_publication_material 'Bruker SHELXTL'
_computing_structure_refinement 'SHELXL-97 (Sheldrick, 2008)'
_computing_structure_solution 'SHELXS-97 (Sheldrick, 2008)'
_diffrn_ambient_temperature 110(2)
_diffrn_measured_fraction_theta_full 0.999
_diffrn_measured_fraction_theta_max 0.999
_diffrn_measurement_device_type 'APEX II'
_diffrn_measurement_method 'omega scans'
_diffrn_radiation_monochromator graphite
_diffrn_radiation_source 'fine-focus sealed tube'
_diffrn_radiation_type MoK\a
_diffrn_radiation_wavelength 0.71073
_diffrn_reflns_av_R_equivalents 0.0480
_diffrn_reflns_av_sigmaI/netI 0.0393
_diffrn_reflns_limit_h_max 20
_diffrn_reflns_limit_h_min -20
_diffrn_reflns_limit_k_max 24
_diffrn_reflns_limit_k_min -24
_diffrn_reflns_limit_l_max 23
_diffrn_reflns_limit_l_min -23
_diffrn_reflns_number 60872
_diffrn_reflns_theta_full 27.50
_diffrn_reflns_theta_max 27.50
_diffrn_reflns_theta_min 1.70
_diffrn_standards_decay_% 0
_diffrn_standards_interval_count 0
_diffrn_standards_number 0
_exptl_absorpt_coefficient_mu 2.812
_exptl_absorpt_correction_T_max 0.7663
_exptl_absorpt_correction_T_min 0.6778
_exptl_absorpt_correction_type multi-scan
_exptl_absorpt_process_details 'SADABS; (Sheldrick, 2006)'
_exptl_crystal_colour blue
_exptl_crystal_density_diffrn 1.749
_exptl_crystal_density_method 'not measured'
_exptl_crystal_description block
_exptl_crystal_F_000 2760
_exptl_crystal_size_max 0.15
_exptl_crystal_size_mid 0.13
_exptl_crystal_size_min 0.10
_refine_diff_density_max 2.145
_refine_diff_density_min -2.130
_refine_diff_density_rms 0.146
_refine_ls_extinction_method none
_refine_ls_goodness_of_fit_ref 1.029
_refine_ls_hydrogen_treatment constr
_refine_ls_matrix_type full
_refine_ls_number_parameters 717
_refine_ls_number_reflns 12227
_refine_ls_number_restraints 25
_refine_ls_restrained_S_all 1.029
_refine_ls_R_factor_all 0.0854
_refine_ls_R_factor_gt 0.0758
_refine_ls_shift/su_max 0.000
_refine_ls_shift/su_mean 0.000
_refine_ls_structure_factor_coef Fsqd
_refine_ls_weighting_details
; calc
[1.00000+-1.00000exp(-3.00(sin\q/\l)^2^)]/
[\s^2^(Fo^2^)+0.0000+46.3476*P+(0.0000P)^2^+0.0000sin\q/\l]
where P = 0.33333Fo^2^ + 0.66667Fc^2^
;
_refine_ls_weighting_scheme calc
_refine_ls_wR_factor_gt 0.1697
_refine_ls_wR_factor_ref 0.1738
_reflns_number_gt 10874
_reflns_number_total 12227
_reflns_threshold_expression >2sigma(I)
_cod_data_source_file c2sc21385k.txt
_cod_data_source_block oob
_cod_depositor_comments
;
The following automatic conversions were performed:

'_symmetry_cell_setting' value 'Monoclinic' changed to 'monoclinic'
according to
/usr/data/users/saulius/automatic-downloads/retrospective/RSC/lib/dictionaries/cif_core.dic
dictionary named 'cif_core.dic' version 2.4.2 from 2011-04-26.

Automatic conversion script
Id: cif_fix_values 2281 2013-09-26 08:29:07Z andrius 
;
_cod_original_sg_symbol_H-M P2(1)/n
_cod_database_code 1514378

loop_
_symmetry_equiv_pos_as_xyz
'x, y, z'
'-x+1/2, y+1/2, -z+1/2'
'-x, -y, -z'
'x-1/2, -y-1/2, z-1/2'

loop_
_atom_site_label
_atom_site_type_symbol
_atom_site_fract_x
_atom_site_fract_y
_atom_site_fract_z
_atom_site_U_iso_or_equiv
_atom_site_adp_type
_atom_site_occupancy
_atom_site_symmetry_multiplicity
_atom_site_calc_flag
_atom_site_refinement_flags
_atom_site_disorder_assembly
_atom_site_disorder_group
B50 B 0.3610(7) 0.2100(4) 0.7470(5) 0.0239(18) Uani 1 1 d . . .
C50 C 0.3797(5) 0.1452(4) 0.6905(4) 0.0212(15) Uani 1 1 d . . .
C51 C 0.4588(6) 0.1216(5) 0.6757(5) 0.0262(16) Uani 1 1 d . . .
C52 C 0.4682(5) 0.0626(4) 0.6309(4) 0.0244(16) Uani 1 1 d . . .
C53 C 0.3987(6) 0.0256(4) 0.5993(5) 0.0270(17) Uani 1 1 d . . .
C54 C 0.3166(6) 0.0456(5) 0.6124(5) 0.0287(17) Uani 1 1 d . . .
C55 C 0.3104(6) 0.1037(4) 0.6584(4) 0.0247(16) Uani 1 1 d . . .
C56 C 0.2829(6) 0.2649(5) 0.7114(4) 0.0313(18) Uani 1 1 d U . .
C57 C 0.2542(6) 0.2776(5) 0.6362(5) 0.0286(17) Uani 1 1 d . . .
C58 C 0.2013(7) 0.3323(5) 0.6083(5) 0.0330(19) Uani 1 1 d . . .
C59 C 0.1739(6) 0.3801(5) 0.6569(6) 0.034(2) Uani 1 1 d . . .
C60 C 0.2004(7) 0.3713(5) 0.7319(6) 0.0329(18) Uani 1 1 d U . .
C61 C 0.2534(6) 0.3158(4) 0.7567(5) 0.0278(15) Uani 1 1 d U . .
C62 C 0.4436(5) 0.2641(5) 0.7664(4) 0.0238(15) Uani 1 1 d . . .
C63 C 0.4756(7) 0.2966(5) 0.7078(5) 0.0306(18) Uani 1 1 d . . .
C64 C 0.5381(9) 0.3480(5) 0.7139(6) 0.043(3) Uani 1 1 d . . .
C65 C 0.5737(7) 0.3717(5) 0.7836(6) 0.039(2) Uani 1 1 d . . .
C66 C 0.5459(6) 0.3424(5) 0.8445(5) 0.0291(17) Uani 1 1 d . . .
C67 C 0.4808(6) 0.2915(4) 0.8349(4) 0.0258(16) Uani 1 1 d . . .
C68 C 0.3394(6) 0.1651(4) 0.8195(4) 0.0241(16) Uani 1 1 d . . .
C69 C 0.4047(6) 0.1279(5) 0.8637(5) 0.0284(17) Uani 1 1 d . . .
C70 C 0.3935(7) 0.0847(5) 0.9231(5) 0.0308(18) Uani 1 1 d . . .
C71 C 0.3108(7) 0.0759(5) 0.9395(4) 0.032(2) Uani 1 1 d . . .
C72 C 0.2426(6) 0.1104(5) 0.8980(5) 0.0288(18) Uani 1 1 d . . .
C73 C 0.2568(7) 0.1526(5) 0.8396(5) 0.034(2) Uani 1 1 d . . .
F50 F 0.5328(3) 0.1548(3) 0.7038(3) 0.0299(11) Uani 1 1 d . . .
F51 F 0.5473(4) 0.0435(3) 0.6188(3) 0.0347(12) Uani 1 1 d . . .
F52 F 0.4071(4) -0.0304(3) 0.5555(3) 0.0394(13) Uani 1 1 d . . .
F53 F 0.2470(4) 0.0095(3) 0.5826(3) 0.0394(13) Uani 1 1 d . . .
F54 F 0.2285(3) 0.1196(3) 0.6701(3) 0.0311(11) Uani 1 1 d . . .
F55 F 0.2782(4) 0.2329(3) 0.5842(3) 0.0385(13) Uani 1 1 d . . .
F56 F 0.1780(4) 0.3400(4) 0.5354(3) 0.0466(15) Uani 1 1 d . . .
F57 F 0.1211(5) 0.4335(3) 0.6315(4) 0.0508(16) Uani 1 1 d . . .
F58 F 0.1743(4) 0.4178(3) 0.7802(4) 0.0443(14) Uani 1 1 d . . .
F59 F 0.2807(3) 0.3129(3) 0.8309(3) 0.0289(10) Uani 1 1 d U . .
F60 F 0.4436(4) 0.2776(3) 0.6374(3) 0.0380(13) Uani 1 1 d . . .
F61 F 0.5622(8) 0.3768(4) 0.6528(4) 0.082(3) Uani 1 1 d . . .
F62 F 0.6328(5) 0.4240(4) 0.7917(4) 0.0561(18) Uani 1 1 d . . .
F63 F 0.5785(4) 0.3650(3) 0.9129(3) 0.0380(12) Uani 1 1 d . . .
F64 F 0.4555(4) 0.2677(3) 0.8981(3) 0.0354(11) Uani 1 1 d . . .
F65 F 0.4862(4) 0.1335(3) 0.8496(3) 0.0375(13) Uani 1 1 d . . .
F66 F 0.4601(5) 0.0527(3) 0.9633(3) 0.0452(14) Uani 1 1 d . . .
F67 F 0.2967(5) 0.0345(3) 0.9964(3) 0.0447(15) Uani 1 1 d . . .
F68 F 0.1622(4) 0.1034(3) 0.9146(3) 0.0350(12) Uani 1 1 d . . .
F69 F 0.1859(3) 0.1821(3) 0.7997(3) 0.0276(10) Uani 1 1 d . . .
C1 C 0.4564(5) 0.3890(4) 0.3693(4) 0.0216(15) Uani 1 1 d . . .
C2 C 0.4366(5) 0.3348(4) 0.4174(4) 0.0202(14) Uani 1 1 d . . .
C3 C 0.4072(5) 0.3546(5) 0.4838(4) 0.0235(15) Uani 1 1 d . . .
H3 H 0.3959 0.3197 0.5186 0.028 Uiso 1 1 calc R . .
C4 C 0.3952(6) 0.4259(5) 0.4975(4) 0.0264(16) Uani 1 1 d . . .
C5 C 0.4088(6) 0.4779(5) 0.4486(5) 0.0275(17) Uani 1 1 d . . .
H5 H 0.3963 0.5259 0.4584 0.033 Uiso 1 1 calc R . .
C6 C 0.4409(6) 0.4597(4) 0.3843(5) 0.0253(16) Uani 1 1 d . . .
H6 H 0.4522 0.4956 0.3505 0.030 Uiso 1 1 calc R . .
C7 C 0.5089(5) 0.4183(4) 0.2475(4) 0.0231(15) Uani 1 1 d . . .
C8 C 0.5682(6) 0.4727(5) 0.2657(5) 0.0268(16) Uani 1 1 d . . .
H8 H 0.5938 0.4794 0.3159 0.032 Uiso 1 1 calc R . .
C9 C 0.5900(6) 0.5169(5) 0.2116(5) 0.0275(17) Uani 1 1 d . . .
H9 H 0.6296 0.5548 0.2240 0.033 Uiso 1 1 calc R . .
C10 C 0.5536(6) 0.5054(5) 0.1391(5) 0.0263(17) Uani 1 1 d . . .
C11 C 0.4950(6) 0.4521(5) 0.1188(5) 0.0267(16) Uani 1 1 d . . .
H11 H 0.4700 0.4461 0.0683 0.032 Uiso 1 1 calc R . .
C12 C 0.4727(5) 0.4065(4) 0.1740(4) 0.0218(15) Uani 1 1 d . . .
C13 C 0.5249(6) 0.1938(5) 0.4323(5) 0.0328(19) Uani 1 1 d . . .
H13 H 0.5143 0.1430 0.4183 0.039 Uiso 1 1 calc R . .
C14 C 0.5337(8) 0.1972(6) 0.5163(6) 0.043(2) Uani 1 1 d . . .
H14A H 0.5758 0.1618 0.5381 0.064 Uiso 1 1 calc R . .
H14B H 0.4776 0.1876 0.5317 0.064 Uiso 1 1 calc R . .
H14C H 0.5535 0.2446 0.5332 0.064 Uiso 1 1 calc R . .
C15 C 0.6092(7) 0.2149(6) 0.4054(6) 0.038(2) Uani 1 1 d . . .
H15A H 0.6247 0.2634 0.4216 0.058 Uiso 1 1 calc R . .
H15B H 0.6015 0.2126 0.3511 0.058 Uiso 1 1 calc R . .
H15C H 0.6553 0.1824 0.4262 0.058 Uiso 1 1 calc R . .
C16 C 0.3361(7) 0.2073(5) 0.4171(5) 0.035(2) Uani 1 1 d . . .
H16 H 0.3427 0.2153 0.4718 0.042 Uiso 1 1 calc R . .
C17 C 0.2547(7) 0.2461(7) 0.3818(6) 0.046(3) Uani 1 1 d . . .
H17A H 0.2411 0.2329 0.3293 0.069 Uiso 1 1 calc R . .
H17B H 0.2642 0.2974 0.3859 0.069 Uiso 1 1 calc R . .
H17C H 0.2063 0.2330 0.4074 0.069 Uiso 1 1 calc R . .
C18 C 0.3289(9) 0.1264(6) 0.4036(6) 0.052(3) Uani 1 1 d . . .
H18A H 0.2745 0.1091 0.4173 0.079 Uiso 1 1 calc R . .
H18B H 0.3775 0.1025 0.4340 0.079 Uiso 1 1 calc R . .
H18C H 0.3303 0.1164 0.3511 0.079 Uiso 1 1 calc R . .
C19 C 0.2908(6) 0.3664(6) 0.1319(5) 0.037(2) Uani 1 1 d . . .
H19 H 0.2510 0.3254 0.1184 0.045 Uiso 1 1 calc R . .
C20 C 0.2654(7) 0.3999(7) 0.2017(6) 0.043(2) Uani 1 1 d . . .
H20A H 0.3037 0.4401 0.2171 0.064 Uiso 1 1 calc R . .
H20B H 0.2707 0.3647 0.2416 0.064 Uiso 1 1 calc R . .
H20C H 0.2055 0.4166 0.1912 0.064 Uiso 1 1 calc R . .
C21 C 0.2774(7) 0.4179(7) 0.0667(7) 0.049(3) Uani 1 1 d . . .
H21A H 0.2173 0.4343 0.0586 0.073 Uiso 1 1 calc R . .
H21B H 0.2902 0.3939 0.0220 0.073 Uiso 1 1 calc R . .
H21C H 0.3161 0.4586 0.0777 0.073 Uiso 1 1 calc R . .
C22 C 0.4290(7) 0.2932(5) 0.0656(5) 0.034(2) Uani 1 1 d . . .
H22 H 0.4286 0.3326 0.0288 0.041 Uiso 1 1 calc R . .
C23 C 0.3604(9) 0.2386(7) 0.0341(6) 0.052(3) Uani 1 1 d . . .
H23A H 0.3714 0.2230 -0.0149 0.078 Uiso 1 1 calc R . .
H23B H 0.3029 0.2603 0.0294 0.078 Uiso 1 1 calc R . .
H23C H 0.3631 0.1978 0.0675 0.078 Uiso 1 1 calc R . .
C24 C 0.5206(8) 0.2627(7) 0.0814(6) 0.047(3) Uani 1 1 d . . .
H24A H 0.5232 0.2263 0.1199 0.071 Uiso 1 1 calc R . .
H24B H 0.5615 0.3007 0.0984 0.071 Uiso 1 1 calc R . .
H24C H 0.5358 0.2416 0.0360 0.071 Uiso 1 1 calc R . .
F1 F 0.3668(4) 0.4434(3) 0.5615(3) 0.0353(12) Uani 1 1 d . . .
F2 F 0.5748(4) 0.5483(3) 0.0852(3) 0.0340(12) Uani 1 1 d . . .
N1 N 0.4938(4) 0.3661(3) 0.3041(3) 0.0194(12) Uani 1 1 d . A .
H1 H 0.5488 0.3502 0.3236 0.023 Uiso 1 1 calc R . .
P1 P 0.43234(15) 0.24402(10) 0.38437(11) 0.0245(4) Uani 1 1 d . A .
P2 P 0.40183(14) 0.33011(12) 0.15192(11) 0.0255(4) Uani 1 1 d . A .
Pt1 Pt 0.42534(2) 0.270416(18) 0.261186(17) 0.02761(11) Uani 1 1 d D . .
C25 C 0.3882(6) 0.1690(4) 0.2265(6) 0.026(2) Uani 0.528(19) 1 d PGD A 1
C26 C 0.3035(6) 0.1512(4) 0.1977(6) 0.026(2) Uani 0.528(19) 1 d PG A 1
H26 H 0.2593 0.1860 0.1949 0.031 Uiso 0.528(19) 1 calc PR A 1
C27 C 0.2836(5) 0.0826(5) 0.1732(6) 0.026(2) Uani 0.528(19) 1 d PG A 1
H27 H 0.2257 0.0705 0.1535 0.031 Uiso 0.528(19) 1 calc PR A 1
C28 C 0.3484(7) 0.0317(4) 0.1774(6) 0.026(2) Uani 0.528(19) 1 d PG A 1
C29 C 0.4330(6) 0.0494(4) 0.2061(6) 0.026(2) Uani 0.528(19) 1 d PG A 1
H29 H 0.4773 0.0146 0.2090 0.031 Uiso 0.528(19) 1 calc PR A 1
C30 C 0.4529(5) 0.1181(5) 0.2307(6) 0.026(2) Uani 0.528(19) 1 d PG A 1
H30 H 0.5108 0.1302 0.2503 0.031 Uiso 0.528(19) 1 calc PR A 1
C31 C 0.3307(11) -0.0442(9) 0.1470(8) 0.026(2) Uani 0.528(19) 1 d P A 1
H31A H 0.2691 -0.0552 0.1444 0.039 Uiso 0.528(19) 1 calc PR A 1
H31B H 0.3648 -0.0781 0.1801 0.039 Uiso 0.528(19) 1 calc PR A 1
H31C H 0.3470 -0.0476 0.0974 0.039 Uiso 0.528(19) 1 calc PR A 1
C25A C 0.3596(7) 0.1822(5) 0.2177(7) 0.030(3) Uani 0.472(19) 1 d PGD A 2
C26A C 0.2730(7) 0.1775(5) 0.1866(7) 0.030(3) Uani 0.472(19) 1 d PG A 2
H26A H 0.2366 0.2178 0.1862 0.036 Uiso 0.472(19) 1 calc PR A 2
C27A C 0.2397(6) 0.1139(6) 0.1563(7) 0.030(3) Uani 0.472(19) 1 d PG A 2
H27A H 0.1805 0.1107 0.1351 0.036 Uiso 0.472(19) 1 calc PR A 2
C28A C 0.2930(8) 0.0549(5) 0.1570(7) 0.030(3) Uani 0.472(19) 1 d PG A 2
H28A H 0.2702 0.0114 0.1362 0.036 Uiso 0.472(19) 1 calc PR A 2
C29A C 0.3796(8) 0.0595(5) 0.1880(7) 0.030(3) Uani 0.472(19) 1 d PG A 2
C30A C 0.4129(6) 0.1232(6) 0.2183(7) 0.030(3) Uani 0.472(19) 1 d PG A 2
H30A H 0.4721 0.1263 0.2395 0.036 Uiso 0.472(19) 1 calc PR A 2
C31A C 0.4393(13) -0.0032(10) 0.1851(11) 0.030(3) Uani 0.472(19) 1 d P A 2
H31D H 0.4155 -0.0446 0.2074 0.045 Uiso 0.472(19) 1 calc PR A 2
H31E H 0.4964 0.0081 0.2127 0.045 Uiso 0.472(19) 1 calc PR A 2
H31F H 0.4446 -0.0136 0.1334 0.045 Uiso 0.472(19) 1 calc PR A 2

loop_
_atom_site_aniso_label
_atom_site_aniso_U_11
_atom_site_aniso_U_22
_atom_site_aniso_U_33
_atom_site_aniso_U_23
_atom_site_aniso_U_13
_atom_site_aniso_U_12
B50 0.043(5) 0.013(4) 0.018(4) 0.002(3) 0.015(4) 0.006(3)
C50 0.028(4) 0.021(3) 0.017(3) 0.000(3) 0.009(3) 0.004(3)
C51 0.033(4) 0.024(4) 0.022(4) 0.000(3) 0.006(3) 0.006(3)
C52 0.025(4) 0.024(4) 0.025(4) 0.002(3) 0.008(3) 0.012(3)
C53 0.040(5) 0.017(3) 0.025(4) -0.002(3) 0.011(3) 0.003(3)
C54 0.037(5) 0.025(4) 0.026(4) -0.005(3) 0.011(3) 0.001(3)
C55 0.028(4) 0.026(4) 0.022(4) 0.001(3) 0.010(3) 0.007(3)
C56 0.044(4) 0.029(4) 0.023(3) 0.002(3) 0.010(3) 0.026(4)
C57 0.039(4) 0.020(4) 0.031(4) 0.002(3) 0.016(3) 0.009(3)
C58 0.041(5) 0.029(4) 0.031(4) 0.014(4) 0.010(4) 0.011(4)
C59 0.033(5) 0.026(4) 0.045(5) 0.013(4) 0.015(4) 0.008(4)
C60 0.041(5) 0.020(3) 0.042(4) -0.002(3) 0.020(4) 0.003(3)
C61 0.037(4) 0.019(3) 0.034(3) 0.003(3) 0.026(3) 0.004(3)
C62 0.025(4) 0.027(4) 0.021(3) 0.000(3) 0.007(3) 0.007(3)
C63 0.050(5) 0.023(4) 0.021(4) -0.001(3) 0.016(4) 0.002(4)
C64 0.081(8) 0.020(4) 0.033(5) 0.004(3) 0.027(5) -0.008(4)
C65 0.050(6) 0.028(4) 0.044(5) -0.010(4) 0.018(5) -0.003(4)
C66 0.028(4) 0.029(4) 0.030(4) -0.005(3) 0.005(3) 0.006(3)
C67 0.032(4) 0.026(4) 0.020(4) 0.000(3) 0.009(3) 0.005(3)
C68 0.035(4) 0.020(4) 0.017(3) 0.000(3) 0.005(3) 0.005(3)
C69 0.034(5) 0.029(4) 0.023(4) -0.001(3) 0.005(3) 0.004(3)
C70 0.041(5) 0.024(4) 0.026(4) -0.002(3) 0.001(4) 0.004(4)
C71 0.060(6) 0.022(4) 0.015(3) 0.001(3) 0.008(4) -0.004(4)
C72 0.043(5) 0.024(4) 0.022(4) -0.002(3) 0.011(3) -0.007(4)
C73 0.058(6) 0.024(4) 0.022(4) 0.005(3) 0.013(4) 0.006(4)
F50 0.032(3) 0.029(3) 0.031(2) -0.005(2) 0.013(2) 0.001(2)
F51 0.033(3) 0.033(3) 0.041(3) -0.007(2) 0.016(2) 0.007(2)
F52 0.047(3) 0.026(3) 0.046(3) -0.013(2) 0.011(3) 0.007(2)
F53 0.036(3) 0.038(3) 0.045(3) -0.016(2) 0.008(2) -0.001(2)
F54 0.030(3) 0.032(3) 0.032(3) -0.007(2) 0.010(2) 0.002(2)
F55 0.054(3) 0.043(3) 0.020(2) 0.004(2) 0.011(2) 0.024(3)
F56 0.052(4) 0.051(4) 0.037(3) 0.020(3) 0.008(3) 0.014(3)
F57 0.053(4) 0.028(3) 0.073(4) 0.019(3) 0.017(3) 0.018(3)
F58 0.048(3) 0.026(3) 0.065(4) -0.008(3) 0.025(3) 0.011(2)
F59 0.036(3) 0.025(2) 0.028(2) -0.0072(19) 0.012(2) -0.001(2)
F60 0.070(4) 0.027(3) 0.020(2) 0.000(2) 0.017(2) -0.002(3)
F61 0.172(10) 0.040(4) 0.044(4) 0.000(3) 0.054(5) -0.044(5)
F62 0.074(5) 0.039(3) 0.063(4) -0.016(3) 0.033(4) -0.020(3)
F63 0.034(3) 0.042(3) 0.036(3) -0.013(2) 0.002(2) 0.002(2)
F64 0.046(3) 0.043(3) 0.019(2) -0.001(2) 0.010(2) -0.004(3)
F65 0.036(3) 0.045(3) 0.033(3) 0.012(2) 0.010(2) 0.012(2)
F66 0.057(4) 0.044(3) 0.033(3) 0.016(3) 0.000(3) 0.010(3)
F67 0.068(4) 0.041(3) 0.025(3) 0.017(2) 0.005(3) -0.011(3)
F68 0.044(3) 0.036(3) 0.028(2) 0.001(2) 0.013(2) -0.013(2)
F69 0.030(3) 0.029(2) 0.026(2) 0.0012(19) 0.0095(19) 0.003(2)
C1 0.022(4) 0.028(4) 0.016(3) -0.003(3) 0.006(3) -0.005(3)
C2 0.024(4) 0.019(3) 0.019(3) 0.000(3) 0.007(3) 0.000(3)
C3 0.023(4) 0.032(4) 0.017(3) 0.001(3) 0.005(3) 0.000(3)
C4 0.028(4) 0.031(4) 0.021(4) -0.009(3) 0.006(3) 0.002(3)
C5 0.029(4) 0.028(4) 0.026(4) -0.005(3) 0.003(3) 0.005(3)
C6 0.027(4) 0.023(4) 0.026(4) 0.000(3) 0.005(3) 0.002(3)
C7 0.023(4) 0.027(4) 0.019(3) 0.002(3) 0.004(3) 0.000(3)
C8 0.026(4) 0.030(4) 0.024(4) 0.002(3) 0.003(3) 0.001(3)
C9 0.027(4) 0.023(4) 0.034(4) 0.001(3) 0.008(3) -0.003(3)
C10 0.025(4) 0.028(4) 0.028(4) 0.010(3) 0.014(3) 0.008(3)
C11 0.027(4) 0.033(4) 0.021(4) 0.002(3) 0.008(3) 0.000(3)
C12 0.021(4) 0.030(4) 0.016(3) -0.001(3) 0.006(3) -0.001(3)
C13 0.041(5) 0.028(4) 0.034(4) 0.005(3) 0.021(4) 0.002(4)
C14 0.052(6) 0.050(6) 0.031(5) 0.011(4) 0.022(4) 0.018(5)
C15 0.040(5) 0.042(6) 0.037(5) 0.012(4) 0.019(4) 0.006(4)
C16 0.047(5) 0.034(5) 0.031(4) -0.006(3) 0.026(4) -0.018(4)
C17 0.037(5) 0.061(7) 0.041(5) -0.011(5) 0.012(4) -0.018(5)
C18 0.078(8) 0.045(6) 0.043(6) -0.017(5) 0.038(6) -0.037(6)
C19 0.028(4) 0.048(6) 0.035(5) -0.004(4) 0.005(4) -0.014(4)
C20 0.025(5) 0.060(7) 0.046(6) -0.005(5) 0.014(4) 0.002(4)
C21 0.025(5) 0.068(8) 0.050(6) 0.011(6) -0.008(4) -0.004(5)
C22 0.049(6) 0.040(5) 0.016(3) -0.002(3) 0.012(4) -0.004(4)
C23 0.085(9) 0.049(6) 0.027(4) -0.019(4) 0.022(5) -0.028(6)
C24 0.065(7) 0.053(6) 0.028(4) -0.002(4) 0.019(4) 0.008(6)
F1 0.046(3) 0.039(3) 0.023(2) -0.010(2) 0.015(2) 0.004(2)
F2 0.036(3) 0.036(3) 0.034(3) 0.013(2) 0.015(2) 0.001(2)
N1 0.024(3) 0.020(3) 0.015(3) 0.000(2) 0.006(2) 0.000(2)
P1 0.0382(11) 0.0189(9) 0.0196(9) -0.0013(7) 0.0146(8) -0.0052(8)
P2 0.0261(10) 0.0349(11) 0.0163(9) -0.0042(8) 0.0060(7) -0.0098(9)
Pt1 0.03819(18) 0.03001(17) 0.01708(14) -0.00568(13) 0.01206(11) -0.01380(15)
C25 0.027(4) 0.032(4) 0.019(3) -0.003(2) 0.003(2) -0.008(3)
C26 0.027(4) 0.032(4) 0.019(3) -0.003(2) 0.003(2) -0.008(3)
C27 0.027(4) 0.032(4) 0.019(3) -0.003(2) 0.003(2) -0.008(3)
C28 0.027(4) 0.032(4) 0.019(3) -0.003(2) 0.003(2) -0.008(3)
C29 0.027(4) 0.032(4) 0.019(3) -0.003(2) 0.003(2) -0.008(3)
C30 0.027(4) 0.032(4) 0.019(3) -0.003(2) 0.003(2) -0.008(3)
C31 0.027(4) 0.032(4) 0.019(3) -0.003(2) 0.003(2) -0.008(3)
C25A 0.031(5) 0.030(4) 0.031(4) -0.003(3) 0.011(3) -0.006(3)
C26A 0.031(5) 0.030(4) 0.031(4) -0.003(3) 0.011(3) -0.006(3)
C27A 0.031(5) 0.030(4) 0.031(4) -0.003(3) 0.011(3) -0.006(3)
C28A 0.031(5) 0.030(4) 0.031(4) -0.003(3) 0.011(3) -0.006(3)
C29A 0.031(5) 0.030(4) 0.031(4) -0.003(3) 0.011(3) -0.006(3)
C30A 0.031(5) 0.030(4) 0.031(4) -0.003(3) 0.011(3) -0.006(3)
C31A 0.031(5) 0.030(4) 0.031(4) -0.003(3) 0.011(3) -0.006(3)

loop_
_atom_type_symbol
_atom_type_description
_atom_type_scat_dispersion_real
_atom_type_scat_dispersion_imag
_atom_type_scat_source
C C 0.0033 0.0016 'International Tables Vol C Tables 4.2.6.8 and 6.1.1.4'
H H 0.0000 0.0000 'International Tables Vol C Tables 4.2.6.8 and 6.1.1.4'
B B 0.0013 0.0007 'International Tables Vol C Tables 4.2.6.8 and 6.1.1.4'
F F 0.0171 0.0103 'International Tables Vol C Tables 4.2.6.8 and 6.1.1.4'
N N 0.0061 0.0033 'International Tables Vol C Tables 4.2.6.8 and 6.1.1.4'
P P 0.1023 0.0942 'International Tables Vol C Tables 4.2.6.8 and 6.1.1.4'
Pt Pt -1.7033 8.3905 'International Tables Vol C Tables 4.2.6.8 and 6.1.1.4'

loop_
_geom_angle_atom_site_label_1
_geom_angle_atom_site_label_2
_geom_angle_atom_site_label_3
_geom_angle
C62 B50 C68 113.4(7)
C62 B50 C50 112.6(7)
C68 B50 C50 101.4(6)
C62 B50 C56 101.9(6)
C68 B50 C56 114.0(7)
C50 B50 C56 114.2(7)
C51 C50 C55 113.6(7)
C51 C50 B50 127.6(8)
C55 C50 B50 118.5(7)
F50 C51 C50 121.4(7)
F50 C51 C52 115.5(7)
C50 C51 C52 123.2(8)
F51 C52 C53 119.8(7)
F51 C52 C51 119.4(8)
C53 C52 C51 120.7(8)
F52 C53 C52 121.0(8)
F52 C53 C54 119.5(8)
C52 C53 C54 119.5(8)
F53 C54 C55 121.4(8)
F53 C54 C53 120.8(7)
C55 C54 C53 117.9(8)
F54 C55 C54 114.9(8)
F54 C55 C50 120.0(7)
C54 C55 C50 125.0(8)
C61 C56 C57 112.2(7)
C61 C56 B50 119.5(7)
C57 C56 B50 126.7(7)
F55 C57 C58 115.0(8)
F55 C57 C56 119.8(7)
C58 C57 C56 125.3(8)
F56 C58 C57 120.7(8)
F56 C58 C59 120.4(8)
C57 C58 C59 118.9(8)
F57 C59 C58 120.4(9)
F57 C59 C60 120.7(9)
C58 C59 C60 118.9(8)
F58 C60 C61 120.7(9)
F58 C60 C59 119.6(8)
C61 C60 C59 119.7(8)
F59 C61 C60 116.3(7)
F59 C61 C56 118.7(8)
C60 C61 C56 124.9(9)
C63 C62 C67 112.0(8)
C63 C62 B50 118.1(7)
C67 C62 B50 129.1(7)
F60 C63 C64 114.9(8)
F60 C63 C62 119.2(8)
C64 C63 C62 125.8(9)
F61 C64 C63 120.4(10)
F61 C64 C65 120.4(10)
C63 C64 C65 119.2(8)
F62 C65 C66 120.3(9)
F62 C65 C64 120.9(9)
C66 C65 C64 118.8(9)
F63 C66 C65 120.2(9)
F63 C66 C67 120.3(8)
C65 C66 C67 119.5(9)
F64 C67 C66 115.1(7)
F64 C67 C62 120.3(8)
C66 C67 C62 124.5(8)
C69 C68 C73 112.6(8)
C69 C68 B50 120.2(8)
C73 C68 B50 126.9(8)
F65 C69 C70 115.6(8)
F65 C69 C68 118.9(8)
C70 C69 C68 125.5(9)
F66 C70 C71 120.7(8)
F66 C70 C69 121.2(9)
C71 C70 C69 118.1(9)
F67 C71 C72 119.7(9)
F67 C71 C70 120.4(9)
C72 C71 C70 119.9(8)
F68 C72 C73 119.9(9)
F68 C72 C71 120.3(7)
C73 C72 C71 119.8(9)
F69 C73 C72 116.0(9)
F69 C73 C68 120.0(7)
C72 C73 C68 124.0(9)
C6 C1 C2 120.8(7)
C6 C1 N1 123.0(7)
C2 C1 N1 116.3(7)
C3 C2 C1 118.2(7)
C3 C2 P1 122.4(6)
C1 C2 P1 118.5(5)
C4 C3 C2 118.9(7)
C4 C3 H3 120.6
C2 C3 H3 120.6
F1 C4 C5 119.6(8)
F1 C4 C3 117.7(8)
C5 C4 C3 122.7(7)
C4 C5 C6 119.2(8)
C4 C5 H5 120.4
C6 C5 H5 120.4
C5 C6 C1 119.9(8)
C5 C6 H6 120.0
C1 C6 H6 120.0
C8 C7 C12 120.6(7)
C8 C7 N1 119.9(7)
C12 C7 N1 118.9(7)
C9 C8 C7 120.4(8)
C9 C8 H8 119.8
C7 C8 H8 119.8
C8 C9 C10 118.8(8)
C8 C9 H9 120.6
C10 C9 H9 120.6
F2 C10 C11 118.0(8)
F2 C10 C9 119.4(8)
C11 C10 C9 122.6(7)
C10 C11 C12 118.8(8)
C10 C11 H11 120.6
C12 C11 H11 120.6
C7 C12 C11 118.8(8)
C7 C12 P2 118.9(6)
C11 C12 P2 122.2(6)
C14 C13 C15 111.2(9)
C14 C13 P1 113.7(6)
C15 C13 P1 111.7(6)
C14 C13 H13 106.6
C15 C13 H13 106.6
P1 C13 H13 106.6
C13 C14 H14A 109.5
C13 C14 H14B 109.5
H14A C14 H14B 109.5
C13 C14 H14C 109.5
H14A C14 H14C 109.5
H14B C14 H14C 109.5
C13 C15 H15A 109.5
C13 C15 H15B 109.5
H15A C15 H15B 109.5
C13 C15 H15C 109.5
H15A C15 H15C 109.5
H15B C15 H15C 109.5
C17 C16 C18 111.8(10)
C17 C16 P1 110.8(7)
C18 C16 P1 111.3(7)
C17 C16 H16 107.6
C18 C16 H16 107.6
P1 C16 H16 107.6
C16 C17 H17A 109.5
C16 C17 H17B 109.5
H17A C17 H17B 109.5
C16 C17 H17C 109.5
H17A C17 H17C 109.5
H17B C17 H17C 109.5
C16 C18 H18A 109.5
C16 C18 H18B 109.5
H18A C18 H18B 109.5
C16 C18 H18C 109.5
H18A C18 H18C 109.5
H18B C18 H18C 109.5
C21 C19 C20 111.3(10)
C21 C19 P2 113.7(7)
C20 C19 P2 110.1(7)
C21 C19 H19 107.1
C20 C19 H19 107.1
P2 C19 H19 107.1
C19 C20 H20A 109.5
C19 C20 H20B 109.5
H20A C20 H20B 109.5
C19 C20 H20C 109.5
H20A C20 H20C 109.5
H20B C20 H20C 109.5
C19 C21 H21A 109.5
C19 C21 H21B 109.5
H21A C21 H21B 109.5
C19 C21 H21C 109.5
H21A C21 H21C 109.5
H21B C21 H21C 109.5
C24 C22 C23 113.6(10)
C24 C22 P2 108.3(6)
C23 C22 P2 109.7(7)
C24 C22 H22 108.4
C23 C22 H22 108.4
P2 C22 H22 108.4
C22 C23 H23A 109.5
C22 C23 H23B 109.5
H23A C23 H23B 109.5
C22 C23 H23C 109.5
H23A C23 H23C 109.5
H23B C23 H23C 109.5
C22 C24 H24A 109.5
C22 C24 H24B 109.5
H24A C24 H24B 109.5
C22 C24 H24C 109.5
H24A C24 H24C 109.5
H24B C24 H24C 109.5
C1 N1 C7 119.9(6)
C1 N1 Pt1 107.4(5)
C7 N1 Pt1 115.1(5)
C1 N1 H1 104.2
C7 N1 H1 104.2
Pt1 N1 H1 104.2
C2 P1 C13 110.0(4)
C2 P1 C16 103.8(4)
C13 P1 C16 106.1(5)
C2 P1 Pt1 96.6(2)
C13 P1 Pt1 119.7(3)
C16 P1 Pt1 118.8(3)
C12 P2 C22 106.1(4)
C12 P2 C19 105.8(4)
C22 P2 C19 107.7(5)
C12 P2 Pt1 100.7(3)
C22 P2 Pt1 122.6(3)
C19 P2 Pt1 112.2(3)
C25A Pt1 C25 14.4(4)
C25A Pt1 N1 178.1(4)
C25 Pt1 N1 166.8(3)
C25A Pt1 P2 93.3(4)
C25 Pt1 P2 100.9(3)
N1 Pt1 P2 84.81(17)
C25A Pt1 P1 98.6(4)
C25 Pt1 P1 93.9(3)
N1 Pt1 P1 83.13(17)
P2 Pt1 P1 161.35(8)
C26 C25 C30 120.0
C26 C25 Pt1 123.0(5)
C30 C25 Pt1 117.0(5)
C25 C26 C27 120.0
C25 C26 H26 120.0
C27 C26 H26 120.0
C26 C27 C28 120.0
C26 C27 H27 120.0
C28 C27 H27 120.0
C29 C28 C27 120.0
C29 C28 C31 117.8(9)
C27 C28 C31 122.1(9)
C28 C29 C30 120.0
C28 C29 H29 120.0
C30 C29 H29 120.0
C29 C30 C25 120.0
C29 C30 H30 120.0
C25 C30 H30 120.0
C26A C25A C30A 120.0
C26A C25A Pt1 127.5(6)
C30A C25A Pt1 112.4(6)
C25A C26A C27A 120.0
C25A C26A H26A 120.0
C27A C26A H26A 120.0
C28A C27A C26A 120.0
C28A C27A H27A 120.0
C26A C27A H27A 120.0
C27A C28A C29A 120.0
C27A C28A H28A 120.0
C29A C28A H28A 120.0
C30A C29A C28A 120.0
C30A C29A C31A 119.5(11)
C28A C29A C31A 120.4(11)
C29A C30A C25A 120.0
C29A C30A H30A 120.0
C25A C30A H30A 120.0
C29A C31A H31D 109.5
C29A C31A H31E 109.5
H31D C31A H31E 109.5
C29A C31A H31F 109.5
H31D C31A H31F 109.5
H31E C31A H31F 109.5

loop_
_geom_bond_atom_site_label_1
_geom_bond_atom_site_label_2
_geom_bond_distance
B50 C62 1.644(13)
B50 C68 1.648(11)
B50 C50 1.654(11)
B50 C56 1.657(12)
C50 C51 1.380(12)
C50 C55 1.394(12)
C51 F50 1.348(11)
C51 C52 1.402(11)
C52 F51 1.340(9)
C52 C53 1.347(13)
C53 F52 1.343(9)
C53 C54 1.393(13)
C54 F53 1.328(11)
C54 C55 1.393(12)
C55 F54 1.364(10)
C56 C61 1.390(11)
C56 C57 1.399(12)
C57 F55 1.364(9)
C57 C58 1.373(12)
C58 F56 1.332(11)
C58 C59 1.378(14)
C59 F57 1.341(11)
C59 C60 1.379(15)
C60 F58 1.351(10)
C60 C61 1.368(13)
C61 F59 1.358(11)
C62 C63 1.390(11)
C62 C67 1.394(12)
C63 F60 1.353(10)
C63 C64 1.370(15)
C64 F61 1.346(11)
C64 C65 1.382(16)
C65 F62 1.345(12)
C65 C66 1.370(14)
C66 F63 1.343(10)
C66 C67 1.392(13)
C67 F64 1.351(9)
C68 C69 1.392(12)
C68 C73 1.417(14)
C69 F65 1.345(11)
C69 C70 1.388(13)
C70 F66 1.324(11)
C70 C71 1.382(15)
C71 F67 1.345(10)
C71 C72 1.375(14)
C72 F68 1.346(11)
C72 C73 1.374(12)
C73 F69 1.351(12)
C1 C6 1.391(12)
C1 C2 1.412(11)
C1 N1 1.469(9)
C2 C3 1.410(10)
C2 P1 1.814(8)
C3 C4 1.386(12)
C3 H3 0.9500
C4 F1 1.351(9)
C4 C5 1.364(13)
C5 C6 1.388(12)
C5 H5 0.9500
C6 H6 0.9500
C7 C8 1.390(12)
C7 C12 1.392(11)
C7 N1 1.473(10)
C8 C9 1.375(12)
C8 H8 0.9500
C9 C10 1.376(13)
C9 H9 0.9500
C10 F2 1.353(9)
C10 C11 1.372(13)
C11 C12 1.408(11)
C11 H11 0.9500
C12 P2 1.827(8)
C13 C14 1.519(13)
C13 C15 1.529(13)
C13 P1 1.837(10)
C13 H13 1.0000
C14 H14A 0.9800
C14 H14B 0.9800
C14 H14C 0.9800
C15 H15A 0.9800
C15 H15B 0.9800
C15 H15C 0.9800
C16 C17 1.526(17)
C16 C18 1.546(14)
C16 P1 1.838(9)
C16 H16 1.0000
C17 H17A 0.9800
C17 H17B 0.9800
C17 H17C 0.9800
C18 H18A 0.9800
C18 H18B 0.9800
C18 H18C 0.9800
C19 C21 1.526(16)
C19 C20 1.529(14)
C19 P2 1.852(11)
C19 H19 1.0000
C20 H20A 0.9800
C20 H20B 0.9800
C20 H20C 0.9800
C21 H21A 0.9800
C21 H21B 0.9800
C21 H21C 0.9800
C22 C24 1.532(16)
C22 C23 1.534(15)
C22 P2 1.831(9)
C22 H22 1.0000
C23 H23A 0.9800
C23 H23B 0.9800
C23 H23C 0.9800
C24 H24A 0.9800
C24 H24B 0.9800
C24 H24C 0.9800
N1 Pt1 2.183(7)
N1 H1 0.9300
P1 Pt1 2.288(2)
P2 Pt1 2.270(2)
Pt1 C25A 2.053(6)
Pt1 C25 2.072(6)
C25 C26 1.3900
C25 C30 1.3900
C26 C27 1.3900
C26 H26 0.9500
C27 C28 1.3900
C27 H27 0.9500
C28 C29 1.3900
C28 C31 1.546(17)
C29 C30 1.3900
C29 H29 0.9500
C30 H30 0.9500
C31 H31A 0.9800
C31 H31B 0.9800
C31 H31C 0.9800
C25A C26A 1.3900
C25A C30A 1.3900
C26A C27A 1.3900
C26A H26A 0.9500
C27A C28A 1.3900
C27A H27A 0.9500
C28A C29A 1.3900
C28A H28A 0.9500
C29A C30A 1.3900
C29A C31A 1.51(2)
C30A H30A 0.9500
C31A H31D 0.9800
C31A H31E 0.9800
C31A H31F 0.9800

loop_
_geom_torsion_atom_site_label_1
_geom_torsion_atom_site_label_2
_geom_torsion_atom_site_label_3
_geom_torsion_atom_site_label_4
_geom_torsion
C62 B50 C50 C51 18.8(11)
C68 B50 C50 C51 -102.7(9)
C56 B50 C50 C51 134.3(9)
C62 B50 C50 C55 -168.0(7)
C68 B50 C50 C55 70.6(9)
C56 B50 C50 C55 -52.4(10)
C55 C50 C51 F50 -178.7(7)
B50 C50 C51 F50 -5.1(12)
C55 C50 C51 C52 1.6(12)
B50 C50 C51 C52 175.2(7)
F50 C51 C52 F51 -0.3(11)
C50 C51 C52 F51 179.4(7)
F50 C51 C52 C53 -179.4(7)
C50 C51 C52 C53 0.3(13)
F51 C52 C53 F52 0.0(12)
C51 C52 C53 F52 179.1(8)
F51 C52 C53 C54 179.8(8)
C51 C52 C53 C54 -1.1(13)
F52 C53 C54 F53 0.6(13)
C52 C53 C54 F53 -179.2(8)
F52 C53 C54 C55 179.6(8)
C52 C53 C54 C55 -0.1(13)
F53 C54 C55 F54 0.3(12)
C53 C54 C55 F54 -178.8(7)
F53 C54 C55 C50 -178.6(8)
C53 C54 C55 C50 2.4(13)
C51 C50 C55 F54 178.2(7)
B50 C50 C55 F54 4.0(11)
C51 C50 C55 C54 -3.0(12)
B50 C50 C55 C54 -177.2(8)
C62 B50 C56 C61 -66.7(10)
C68 B50 C56 C61 55.8(12)
C50 B50 C56 C61 171.6(8)
C62 B50 C56 C57 97.9(11)
C68 B50 C56 C57 -139.7(10)
C50 B50 C56 C57 -23.8(13)
C61 C56 C57 F55 179.3(8)
B50 C56 C57 F55 13.8(15)
C61 C56 C57 C58 -1.6(15)
B50 C56 C57 C58 -167.1(10)
F55 C57 C58 F56 -1.2(14)
C56 C57 C58 F56 179.6(9)
F55 C57 C58 C59 -180.0(9)
C56 C57 C58 C59 0.9(16)
F56 C58 C59 F57 2.3(15)
C57 C58 C59 F57 -179.0(9)
F56 C58 C59 C60 -178.9(9)
C57 C58 C59 C60 -0.2(15)
F57 C59 C60 F58 -1.5(14)
C58 C59 C60 F58 179.8(9)
F57 C59 C60 C61 179.2(9)
C58 C59 C60 C61 0.4(14)
F58 C60 C61 F59 -3.0(13)
C59 C60 C61 F59 176.4(8)
F58 C60 C61 C56 179.3(9)
C59 C60 C61 C56 -1.3(15)
C57 C56 C61 F59 -175.8(8)
B50 C56 C61 F59 -9.1(13)
C57 C56 C61 C60 1.8(14)
B50 C56 C61 C60 168.5(9)
C68 B50 C62 C63 170.5(7)
C50 B50 C62 C63 56.1(10)
C56 B50 C62 C63 -66.7(9)
C68 B50 C62 C67 -19.8(12)
C50 B50 C62 C67 -134.2(8)
C56 B50 C62 C67 103.1(9)
C67 C62 C63 F60 -177.7(8)
B50 C62 C63 F60 -6.2(12)
C67 C62 C63 C64 1.8(14)
B50 C62 C63 C64 173.3(9)
F60 C63 C64 F61 1.3(15)
C62 C63 C64 F61 -178.2(10)
F60 C63 C64 C65 178.9(9)
C62 C63 C64 C65 -0.6(17)
F61 C64 C65 F62 0.1(17)
C63 C64 C65 F62 -177.5(10)
F61 C64 C65 C66 178.3(11)
C63 C64 C65 C66 0.7(16)
F62 C65 C66 F63 -0.9(15)
C64 C65 C66 F63 -179.2(9)
F62 C65 C66 C67 176.0(9)
C64 C65 C66 C67 -2.2(15)
F63 C66 C67 F64 -0.6(12)
C65 C66 C67 F64 -177.6(8)
F63 C66 C67 C62 -179.2(8)
C65 C66 C67 C62 3.8(14)
C63 C62 C67 F64 178.0(8)
B50 C62 C67 F64 7.8(13)
C63 C62 C67 C66 -3.4(12)
B50 C62 C67 C66 -173.7(8)
C62 B50 C68 C69 -51.4(10)
C50 B50 C68 C69 69.6(9)
C56 B50 C68 C69 -167.3(8)
C62 B50 C68 C73 136.1(9)
C50 B50 C68 C73 -102.9(9)
C56 B50 C68 C73 20.2(12)
C73 C68 C69 F65 178.3(8)
B50 C68 C69 F65 4.8(12)
C73 C68 C69 C70 -2.1(13)
B50 C68 C69 C70 -175.6(8)
F65 C69 C70 F66 1.3(12)
C68 C69 C70 F66 -178.3(8)
F65 C69 C70 C71 -178.8(8)
C68 C69 C70 C71 1.6(14)
F66 C70 C71 F67 -0.2(13)
C69 C70 C71 F67 179.9(8)
F66 C70 C71 C72 178.9(8)
C69 C70 C71 C72 -1.0(13)
F67 C71 C72 F68 0.6(12)
C70 C71 C72 F68 -178.5(8)
F67 C71 C72 C73 -179.8(8)
C70 C71 C72 C73 1.1(13)
F68 C72 C73 F69 -3.2(12)
C71 C72 C73 F69 177.2(8)
F68 C72 C73 C68 177.7(8)
C71 C72 C73 C68 -1.9(14)
C69 C68 C73 F69 -176.8(8)
B50 C68 C73 F69 -3.9(13)
C69 C68 C73 C72 2.2(13)
B50 C68 C73 C72 175.2(8)
C6 C1 C2 C3 -4.9(12)
N1 C1 C2 C3 174.9(7)
C6 C1 C2 P1 164.7(6)
N1 C1 C2 P1 -15.4(10)
C1 C2 C3 C4 2.9(12)
P1 C2 C3 C4 -166.3(7)
C2 C3 C4 F1 179.8(7)
C2 C3 C4 C5 1.6(13)
F1 C4 C5 C6 177.7(8)
C3 C4 C5 C6 -4.1(14)
C4 C5 C6 C1 2.0(13)
C2 C1 C6 C5 2.5(13)
N1 C1 C6 C5 -177.3(8)
C12 C7 C8 C9 1.9(13)
N1 C7 C8 C9 172.7(8)
C7 C8 C9 C10 -1.4(13)
C8 C9 C10 F2 -179.6(8)
C8 C9 C10 C11 1.1(13)
F2 C10 C11 C12 179.4(7)
C9 C10 C11 C12 -1.4(13)
C8 C7 C12 C11 -2.1(12)
N1 C7 C12 C11 -173.0(7)
C8 C7 C12 P2 175.2(6)
N1 C7 C12 P2 4.3(10)
C10 C11 C12 C7 1.8(12)
C10 C11 C12 P2 -175.3(6)
C6 C1 N1 C7 -5.7(11)
C2 C1 N1 C7 174.4(7)
C6 C1 N1 Pt1 -139.6(7)
C2 C1 N1 Pt1 40.5(8)
C8 C7 N1 C1 64.3(10)
C12 C7 N1 C1 -124.8(8)
C8 C7 N1 Pt1 -165.1(6)
C12 C7 N1 Pt1 5.8(9)
C3 C2 P1 C13 -81.4(7)
C1 C2 P1 C13 109.4(7)
C3 C2 P1 C16 31.7(8)
C1 C2 P1 C16 -137.5(7)
C3 C2 P1 Pt1 153.6(7)
C1 C2 P1 Pt1 -15.6(7)
C14 C13 P1 C2 53.9(8)
C15 C13 P1 C2 -72.9(8)
C14 C13 P1 C16 -57.8(9)
C15 C13 P1 C16 175.4(7)
C14 C13 P1 Pt1 164.3(6)
C15 C13 P1 Pt1 37.5(8)
C17 C16 P1 C2 63.0(7)
C18 C16 P1 C2 -171.9(8)
C17 C16 P1 C13 179.0(7)
C18 C16 P1 C13 -55.9(9)
C17 C16 P1 Pt1 -42.7(7)
C18 C16 P1 Pt1 82.4(9)
C7 C12 P2 C22 -139.8(7)
C11 C12 P2 C22 37.4(8)
C7 C12 P2 C19 105.9(7)
C11 C12 P2 C19 -76.9(8)
C7 C12 P2 Pt1 -11.0(7)
C11 C12 P2 Pt1 166.1(6)
C24 C22 P2 C12 67.2(8)
C23 C22 P2 C12 -168.3(8)
C24 C22 P2 C19 -179.8(7)
C23 C22 P2 C19 -55.3(9)
C24 C22 P2 Pt1 -47.2(8)
C23 C22 P2 Pt1 77.2(9)
C21 C19 P2 C12 60.4(9)
C20 C19 P2 C12 -65.3(8)
C21 C19 P2 C22 -52.7(9)
C20 C19 P2 C22 -178.4(7)
C21 C19 P2 Pt1 169.4(7)
C20 C19 P2 Pt1 43.7(8)
C1 N1 Pt1 C25A 118(12)
C7 N1 Pt1 C25A -18(12)
C1 N1 Pt1 C25 -117.3(16)
C7 N1 Pt1 C25 106.3(16)
C1 N1 Pt1 P2 126.2(5)
C7 N1 Pt1 P2 -10.2(5)
C1 N1 Pt1 P1 -39.5(5)
C7 N1 Pt1 P1 -175.9(5)
C12 P2 Pt1 C25A -170.3(4)
C22 P2 Pt1 C25A -53.1(5)
C19 P2 Pt1 C25A 77.6(5)
C12 P2 Pt1 C25 -158.0(4)
C22 P2 Pt1 C25 -40.8(5)
C19 P2 Pt1 C25 89.9(5)
C12 P2 Pt1 N1 10.0(3)
C22 P2 Pt1 N1 127.1(4)
C19 P2 Pt1 N1 -102.2(4)
C12 P2 Pt1 P1 59.9(4)
C22 P2 Pt1 P1 177.0(4)
C19 P2 Pt1 P1 -52.3(4)
C2 P1 Pt1 C25A -152.2(4)
C13 P1 Pt1 C25A 90.3(5)
C16 P1 Pt1 C25A -42.4(5)
C2 P1 Pt1 C25 -165.8(4)
C13 P1 Pt1 C25 76.6(5)
C16 P1 Pt1 C25 -56.1(5)
C2 P1 Pt1 N1 27.1(3)
C13 P1 Pt1 N1 -90.5(4)
C16 P1 Pt1 N1 136.9(4)
C2 P1 Pt1 P2 -23.0(4)
C13 P1 Pt1 P2 -140.5(4)
C16 P1 Pt1 P2 86.8(4)
C25A Pt1 C25 C26 -7(2)
N1 Pt1 C25 C26 179.0(13)
P2 Pt1 C25 C26 -66.2(6)
P1 Pt1 C25 C26 102.5(6)
C25A Pt1 C25 C30 171(3)
N1 Pt1 C25 C30 -3.1(19)
P2 Pt1 C25 C30 111.7(5)
P1 Pt1 C25 C30 -79.6(5)
C30 C25 C26 C27 0.0
Pt1 C25 C26 C27 177.8(8)
C25 C26 C27 C28 0.0
C26 C27 C28 C29 0.0
C26 C27 C28 C31 -176.7(11)
C27 C28 C29 C30 0.0
C31 C28 C29 C30 176.8(10)
C28 C29 C30 C25 0.0
C26 C25 C30 C29 0.0
Pt1 C25 C30 C29 -178.0(8)
C25 Pt1 C25A C26A 176(3)
N1 Pt1 C25A C26A -54(13)
P2 Pt1 C25A C26A -61.4(8)
P1 Pt1 C25A C26A 104.2(7)
C25 Pt1 C25A C30A -7(2)
N1 Pt1 C25A C30A 124(12)
P2 Pt1 C25A C30A 115.7(6)
P1 Pt1 C25A C30A -78.7(6)
C30A C25A C26A C27A 0.0
Pt1 C25A C26A C27A 176.9(10)
C25A C26A C27A C28A 0.0
C26A C27A C28A C29A 0.0
C27A C28A C29A C30A 0.0
C27A C28A C29A C31A -176.6(13)
C28A C29A C30A C25A 0.0
C31A C29A C30A C25A 176.6(13)
C26A C25A C30A C29A 0.0
Pt1 C25A C30A C29A -177.3(9)
